data_4112535
loop_
_publ_author_name
'James W. Raebiger'
'Alex Miedaner'
'Calvin J. Curtis'
'Susie M. Miller'
'Oren P. Anderson'
'Daniel L. DuBois'

_publ_section_title
;
 Using Ligand Bite Angles To Control the Hydricity of Palladium
 Diphosphine Complexes
;
_journal_name_full 'Journal of the American Chemical Society'
_journal_page_first 5502
_journal_page_last 5514
_journal_paper_doi 10.1021/ja0395240
_journal_volume 126
_journal_year 2004
_chemical_formula_sum 'C24 H58 B2 F8 O P4 Pd'
_chemical_formula_weight 766.60
_chemical_name_systematic
; 
 ? 
;
_space_group_IT_number 14
_symmetry_cell_setting monoclinic
_symmetry_space_group_name_Hall '-P 2yn'
_symmetry_space_group_name_H-M 'P 1 21/n 1'
_atom_sites_solution_hydrogens geom
_atom_sites_solution_primary direct
_atom_sites_solution_secondary difmap
_audit_creation_method SHELXL-97
_cell_angle_alpha 90.00
_cell_angle_beta 111.6720(10)
_cell_angle_gamma 90.00
_cell_formula_units_Z 8
_cell_length_a 20.3790(8)
_cell_length_b 16.9052(7)
_cell_length_c 21.5603(8)
_cell_measurement_temperature 173(2)
_cell_volume 6902.7(5)
_computing_cell_refinement 'Bruker XSCANS'
_computing_data_collection 'Bruker XSCANS'
_computing_data_reduction 'Bruker SHELXTL'
_computing_molecular_graphics 'Bruker SHELXTL'
_computing_publication_material 'Bruker SHELXTL'
_computing_structure_refinement 'SHELXL-97 (Sheldrick, 1997)'
_computing_structure_solution 'SHELXS-97 (Sheldrick, 1990)'
_diffrn_ambient_temperature 173(2)
_diffrn_measured_fraction_theta_full 1.000
_diffrn_measured_fraction_theta_max 1.000
_diffrn_measurement_device_type 'Bruker P4'
_diffrn_measurement_method '\w scans'
_diffrn_radiation_monochromator graphite
_diffrn_radiation_source 'fine-focus sealed tube'
_diffrn_radiation_type MoK\a
_diffrn_radiation_wavelength 0.71073
_diffrn_reflns_av_R_equivalents 0.0830
_diffrn_reflns_av_sigmaI/netI 0.0745
_diffrn_reflns_limit_h_max 24
_diffrn_reflns_limit_h_min -24
_diffrn_reflns_limit_k_max 20
_diffrn_reflns_limit_k_min -20
_diffrn_reflns_limit_l_max 25
_diffrn_reflns_limit_l_min -25
_diffrn_reflns_number 51440
_diffrn_reflns_theta_full 25.00
_diffrn_reflns_theta_max 25.00
_diffrn_reflns_theta_min 1.18
_exptl_absorpt_coefficient_mu 0.785
_exptl_absorpt_correction_type none
_exptl_crystal_density_diffrn 1.475
_exptl_crystal_F_000 3184
_refine_diff_density_max 0.691
_refine_diff_density_min -0.554
_refine_diff_density_rms 0.091
_refine_ls_extinction_method none
_refine_ls_goodness_of_fit_ref 1.023
_refine_ls_hydrogen_treatment mixed
_refine_ls_matrix_type full
_refine_ls_number_parameters 752
_refine_ls_number_reflns 12146
_refine_ls_number_restraints 9
_refine_ls_restrained_S_all 1.023
_refine_ls_R_factor_all 0.1166
_refine_ls_R_factor_gt 0.0522
_refine_ls_shift/su_max 0.016
_refine_ls_shift/su_mean 0.000
_refine_ls_structure_factor_coef Fsqd
_refine_ls_weighting_details 'calc w=1/[\s^2^(Fo^2^)+(0.0380P)^2^+1.8842P] where P=(Fo^2^+2Fc^2^)/3'
_refine_ls_weighting_scheme calc
_refine_ls_wR_factor_gt 0.0908
_refine_ls_wR_factor_ref 0.1098
_reflns_number_gt 6672
_reflns_number_total 12146
_reflns_threshold_expression >2sigma(I)
_cod_data_source_file ja0395240si20031110_043417.cif
_cod_data_source_block '[Pd(depp)2](BF4)2'
_cod_database_code 4112535

loop_
_symmetry_equiv_pos_as_xyz
'x, y, z'
'-x+1/2, y+1/2, -z+1/2'
'-x, -y, -z'
'x-1/2, -y-1/2, z-1/2'

loop_
_atom_site_label
_atom_site_type_symbol
_atom_site_fract_x
_atom_site_fract_y
_atom_site_fract_z
_atom_site_U_iso_or_equiv
_atom_site_adp_type
_atom_site_occupancy
_atom_site_symmetry_multiplicity
_atom_site_calc_flag
_atom_site_refinement_flags
_atom_site_disorder_assembly
_atom_site_disorder_group
Pd1 Pd 0.76082(2) 0.19460(3) 0.75351(2) 0.01360(15) Uani 1 1 d . . .
P1 P 0.76494(9) 0.17568(10) 0.64654(9) 0.0174(4) Uani 1 1 d . . .
P2 P 0.63727(8) 0.20248(10) 0.69919(9) 0.0179(4) Uani 1 1 d . . .
P3 P 0.75804(9) 0.17747(11) 0.86171(9) 0.0180(4) Uani 1 1 d . . .
P4 P 0.88204(9) 0.22634(10) 0.80571(9) 0.0173(4) Uani 1 1 d . . .
C1 C 0.8492(3) 0.1636(4) 0.6350(3) 0.0247(17) Uani 1 1 d . . .
H1A H 0.8768 0.2130 0.6493 0.030 Uiso 1 1 calc R . .
H1B H 0.8762 0.1207 0.6648 0.030 Uiso 1 1 calc R . .
C2 C 0.8431(3) 0.1445(5) 0.5637(3) 0.039(2) Uani 1 1 d . . .
H2A H 0.8902 0.1441 0.5615 0.059 Uiso 1 1 calc R . .
H2B H 0.8139 0.1847 0.5332 0.059 Uiso 1 1 calc R . .
H2C H 0.8211 0.0924 0.5509 0.059 Uiso 1 1 calc R . .
C3 C 0.7186(3) 0.0839(4) 0.6103(3) 0.0233(17) Uani 1 1 d . . .
H3A H 0.6699 0.0865 0.6099 0.028 Uiso 1 1 calc R . .
H3B H 0.7153 0.0798 0.5635 0.028 Uiso 1 1 calc R . .
C4 C 0.7547(4) 0.0094(4) 0.6482(4) 0.039(2) Uani 1 1 d . . .
H4A H 0.7284 -0.0375 0.6257 0.058 Uiso 1 1 calc R . .
H4B H 0.7557 0.0116 0.6940 0.058 Uiso 1 1 calc R . .
H4C H 0.8031 0.0066 0.6491 0.058 Uiso 1 1 calc R . .
C5 C 0.7202(3) 0.2530(4) 0.5867(3) 0.0242(17) Uani 1 1 d . . .
H5A H 0.7555 0.2935 0.5870 0.029 Uiso 1 1 calc R . .
H5B H 0.7014 0.2295 0.5415 0.029 Uiso 1 1 calc R . .
C6 C 0.6600(4) 0.2939(4) 0.5997(4) 0.0289(19) Uani 1 1 d . . .
H6A H 0.6801 0.3289 0.6391 0.035 Uiso 1 1 calc R . .
H6B H 0.6341 0.3278 0.5609 0.035 Uiso 1 1 calc R . .
C7 C 0.6079(3) 0.2375(4) 0.6119(3) 0.0296(19) Uani 1 1 d . . .
H7A H 0.6010 0.1912 0.5820 0.036 Uiso 1 1 calc R . .
H7B H 0.5618 0.2644 0.6003 0.036 Uiso 1 1 calc R . .
C8 C 0.5884(3) 0.1114(3) 0.6957(3) 0.0233(14) Uani 1 1 d . . .
H8A H 0.6055 0.0708 0.6721 0.028 Uiso 1 1 calc R . .
H8B H 0.5994 0.0924 0.7419 0.028 Uiso 1 1 calc R . .
C9 C 0.5077(3) 0.1177(4) 0.6611(3) 0.0404(18) Uani 1 1 d . . .
H9A H 0.4866 0.0651 0.6584 0.061 Uiso 1 1 calc R . .
H9B H 0.4960 0.1390 0.6160 0.061 Uiso 1 1 calc R . .
H9C H 0.4892 0.1530 0.6868 0.061 Uiso 1 1 calc R . .
C10 C 0.5967(3) 0.2761(3) 0.7359(3) 0.0229(16) Uani 1 1 d . . .
H10A H 0.5472 0.2844 0.7053 0.028 Uiso 1 1 calc R . .
H10B H 0.5954 0.2546 0.7782 0.028 Uiso 1 1 calc R . .
C11 C 0.6342(4) 0.3560(4) 0.7503(4) 0.042(2) Uani 1 1 d . . .
H11A H 0.6119 0.3902 0.7735 0.063 Uiso 1 1 calc R . .
H11B H 0.6307 0.3809 0.7081 0.063 Uiso 1 1 calc R . .
H11C H 0.6840 0.3483 0.7783 0.063 Uiso 1 1 calc R . .
C12 C 0.6760(3) 0.1596(4) 0.8763(3) 0.0298(18) Uani 1 1 d . . .
H12A H 0.6476 0.2087 0.8662 0.036 Uiso 1 1 calc R . .
H12B H 0.6485 0.1183 0.8449 0.036 Uiso 1 1 calc R . .
C13 C 0.6872(3) 0.1335(5) 0.9475(3) 0.041(2) Uani 1 1 d . . .
H13A H 0.6413 0.1280 0.9521 0.061 Uiso 1 1 calc R . .
H13B H 0.7155 0.1733 0.9793 0.061 Uiso 1 1 calc R . .
H13C H 0.7119 0.0826 0.9569 0.061 Uiso 1 1 calc R . .
C14 C 0.8094(3) 0.0880(4) 0.8953(3) 0.0209(16) Uani 1 1 d . . .
H14A H 0.8571 0.0941 0.8939 0.025 Uiso 1 1 calc R . .
H14B H 0.8149 0.0818 0.9427 0.025 Uiso 1 1 calc R . .
C15 C 0.7752(4) 0.0141(4) 0.8570(4) 0.042(2) Uani 1 1 d . . .
H15A H 0.8075 -0.0308 0.8728 0.063 Uiso 1 1 calc R . .
H15B H 0.7647 0.0223 0.8093 0.063 Uiso 1 1 calc R . .
H15C H 0.7313 0.0031 0.8642 0.063 Uiso 1 1 calc R . .
C16 C 0.7987(3) 0.2549(4) 0.9223(3) 0.0211(16) Uani 1 1 d . . .
H16A H 0.7610 0.2912 0.9234 0.025 Uiso 1 1 calc R . .
H16B H 0.8195 0.2301 0.9669 0.025 Uiso 1 1 calc R . .
C17 C 0.8563(4) 0.3047(4) 0.9108(4) 0.034(2) Uani 1 1 d . . .
H17A H 0.8335 0.3427 0.8742 0.041 Uiso 1 1 calc R . .
H17B H 0.8815 0.3357 0.9517 0.041 Uiso 1 1 calc R . .
C18 C 0.9102(3) 0.2559(4) 0.8933(3) 0.0256(17) Uani 1 1 d . . .
H18A H 0.9212 0.2076 0.9213 0.031 Uiso 1 1 calc R . .
H18B H 0.9543 0.2870 0.9050 0.031 Uiso 1 1 calc R . .
C19 C 0.9508(3) 0.1573(3) 0.8042(3) 0.0255(15) Uani 1 1 d . . .
H19A H 0.9588 0.1658 0.7621 0.031 Uiso 1 1 calc R . .
H19B H 0.9952 0.1713 0.8414 0.031 Uiso 1 1 calc R . .
C20 C 0.9372(3) 0.0694(4) 0.8098(4) 0.0387(19) Uani 1 1 d . . .
H20A H 0.9735 0.0385 0.8008 0.058 Uiso 1 1 calc R . .
H20B H 0.8906 0.0555 0.7772 0.058 Uiso 1 1 calc R . .
H20C H 0.9390 0.0577 0.8549 0.058 Uiso 1 1 calc R . .
C21 C 0.9027(3) 0.3152(3) 0.7674(3) 0.0274(17) Uani 1 1 d . . .
H21A H 0.9514 0.3318 0.7947 0.033 Uiso 1 1 calc R . .
H21B H 0.9020 0.3007 0.7227 0.033 Uiso 1 1 calc R . .
C22 C 0.8551(4) 0.3848(4) 0.7597(4) 0.051(2) Uani 1 1 d . . .
H22A H 0.8642 0.4239 0.7302 0.076 Uiso 1 1 calc R . .
H22B H 0.8641 0.4087 0.8035 0.076 Uiso 1 1 calc R . .
H22C H 0.8058 0.3675 0.7402 0.076 Uiso 1 1 calc R . .
Pd2 Pd 0.23994(2) 0.05682(3) 0.74698(2) 0.01368(15) Uani 1 1 d . . .
P5 P 0.24236(9) 0.06959(11) 0.63825(9) 0.0181(4) Uani 1 1 d . . .
P6 P 0.11814(9) 0.02908(10) 0.69601(9) 0.0170(4) Uani 1 1 d . . .
P7 P 0.23705(9) 0.07948(11) 0.85423(10) 0.0177(4) Uani 1 1 d . . .
P8 P 0.36402(8) 0.04721(10) 0.80188(9) 0.0170(4) Uani 1 1 d . . .
C23 C 0.3249(3) 0.0784(4) 0.6230(3) 0.0269(17) Uani 1 1 d . . .
H23C H 0.3558 0.1169 0.6552 0.032 Uiso 1 1 calc R . .
H23D H 0.3492 0.0266 0.6322 0.032 Uiso 1 1 calc R . .
C24 C 0.3163(3) 0.1044(5) 0.5526(3) 0.039(2) Uani 1 1 d . . .
H24D H 0.3627 0.1053 0.5485 0.059 Uiso 1 1 calc R . .
H24E H 0.2955 0.1574 0.5439 0.059 Uiso 1 1 calc R . .
H24F H 0.2854 0.0671 0.5200 0.059 Uiso 1 1 calc R . .
C25 C 0.1967(3) 0.1626(4) 0.6057(4) 0.0216(16) Uani 1 1 d . . .
H25C H 0.1908 0.1679 0.5582 0.026 Uiso 1 1 calc R . .
H25D H 0.1491 0.1609 0.6079 0.026 Uiso 1 1 calc R . .
C26 C 0.2363(4) 0.2351(4) 0.6442(4) 0.039(2) Uani 1 1 d . . .
H26D H 0.2085 0.2828 0.6264 0.059 Uiso 1 1 calc R . .
H26E H 0.2822 0.2393 0.6394 0.059 Uiso 1 1 calc R . .
H26F H 0.2436 0.2294 0.6916 0.059 Uiso 1 1 calc R . .
C27 C 0.1960(3) -0.0057(4) 0.5764(3) 0.0249(18) Uani 1 1 d . . .
H27C H 0.1757 0.0202 0.5322 0.030 Uiso 1 1 calc R . .
H27D H 0.2312 -0.0447 0.5739 0.030 Uiso 1 1 calc R . .
C28 C 0.1372(4) -0.0504(4) 0.5889(4) 0.033(2) Uani 1 1 d . . .
H28C H 0.1097 -0.0804 0.5482 0.040 Uiso 1 1 calc R . .
H28D H 0.1586 -0.0890 0.6253 0.040 Uiso 1 1 calc R . .
C29 C 0.0871(3) 0.0028(4) 0.6076(3) 0.0272(18) Uani 1 1 d . . .
H29C H 0.0410 -0.0242 0.5953 0.033 Uiso 1 1 calc R . .
H29D H 0.0795 0.0521 0.5810 0.033 Uiso 1 1 calc R . .
C30 C 0.0510(3) 0.0999(3) 0.6983(3) 0.0239(14) Uani 1 1 d . . .
H30C H 0.0049 0.0832 0.6649 0.029 Uiso 1 1 calc R . .
H30D H 0.0474 0.0964 0.7428 0.029 Uiso 1 1 calc R . .
C31 C 0.0627(3) 0.1860(3) 0.6853(3) 0.0332(17) Uani 1 1 d . . .
H31D H 0.0255 0.2185 0.6910 0.050 Uiso 1 1 calc R . .
H31E H 0.0614 0.1917 0.6396 0.050 Uiso 1 1 calc R . .
H31F H 0.1088 0.2032 0.7169 0.050 Uiso 1 1 calc R . .
C32 C 0.0982(3) -0.0581(3) 0.7355(4) 0.0232(16) Uani 1 1 d . . .
H32C H 0.1020 -0.0431 0.7810 0.028 Uiso 1 1 calc R . .
H32D H 0.0484 -0.0727 0.7103 0.028 Uiso 1 1 calc R . .
C33 C 0.1430(4) -0.1312(4) 0.7410(4) 0.046(2) Uani 1 1 d . . .
H33D H 0.1313 -0.1709 0.7685 0.069 Uiso 1 1 calc R . .
H33E H 0.1930 -0.1172 0.7618 0.069 Uiso 1 1 calc R . .
H33F H 0.1335 -0.1529 0.6964 0.069 Uiso 1 1 calc R . .
C34 C 0.1535(3) 0.0956(4) 0.8668(3) 0.0233(16) Uani 1 1 d . . .
H34C H 0.1276 0.1394 0.8375 0.028 Uiso 1 1 calc R . .
H34D H 0.1242 0.0473 0.8528 0.028 Uiso 1 1 calc R . .
C35 C 0.1625(4) 0.1153(4) 0.9391(3) 0.037(2) Uani 1 1 d . . .
H35D H 0.1159 0.1203 0.9423 0.055 Uiso 1 1 calc R . .
H35E H 0.1882 0.1653 0.9523 0.055 Uiso 1 1 calc R . .
H35F H 0.1891 0.0730 0.9688 0.055 Uiso 1 1 calc R . .
C36 C 0.2851(3) 0.1706(4) 0.8881(4) 0.0237(17) Uani 1 1 d . . .
H36C H 0.2890 0.1763 0.9351 0.028 Uiso 1 1 calc R . .
H36D H 0.3336 0.1658 0.8883 0.028 Uiso 1 1 calc R . .
C37 C 0.2516(4) 0.2448(4) 0.8502(4) 0.037(2) Uani 1 1 d . . .
H37D H 0.2792 0.2911 0.8725 0.055 Uiso 1 1 calc R . .
H37E H 0.2033 0.2498 0.8491 0.055 Uiso 1 1 calc R . .
H37F H 0.2506 0.2415 0.8045 0.055 Uiso 1 1 calc R . .
C38 C 0.2800(3) 0.0021(4) 0.9149(3) 0.0231(17) Uani 1 1 d . . .
H38C H 0.2995 0.0261 0.9599 0.028 Uiso 1 1 calc R . .
H38D H 0.2440 -0.0371 0.9150 0.028 Uiso 1 1 calc R . .
C39 C 0.3395(3) -0.0408(4) 0.9014(4) 0.0268(18) Uani 1 1 d . . .
H39C H 0.3185 -0.0754 0.8620 0.032 Uiso 1 1 calc R . .
H39D H 0.3648 -0.0751 0.9401 0.032 Uiso 1 1 calc R . .
C40 C 0.3935(3) 0.0150(4) 0.8890(3) 0.0239(17) Uani 1 1 d . . .
H40C H 0.4393 -0.0128 0.9009 0.029 Uiso 1 1 calc R . .
H40D H 0.4009 0.0619 0.9182 0.029 Uiso 1 1 calc R . .
C41 C 0.4136(3) 0.1376(3) 0.8022(3) 0.0245(15) Uani 1 1 d . . .
H41C H 0.4006 0.1559 0.7556 0.029 Uiso 1 1 calc R . .
H41D H 0.3988 0.1791 0.8267 0.029 Uiso 1 1 calc R . .
C42 C 0.4934(3) 0.1293(4) 0.8333(3) 0.0365(17) Uani 1 1 d . . .
H42D H 0.5155 0.1804 0.8316 0.055 Uiso 1 1 calc R . .
H42E H 0.5091 0.0898 0.8085 0.055 Uiso 1 1 calc R . .
H42F H 0.5072 0.1125 0.8799 0.055 Uiso 1 1 calc R . .
C43 C 0.4030(3) -0.0295(3) 0.7656(3) 0.0239(16) Uani 1 1 d . . .
H43C H 0.4062 -0.0085 0.7239 0.029 Uiso 1 1 calc R . .
H43D H 0.4517 -0.0401 0.7971 0.029 Uiso 1 1 calc R . .
C44 C 0.3633(4) -0.1068(4) 0.7499(4) 0.045(2) Uani 1 1 d . . .
H44D H 0.3882 -0.1441 0.7315 0.068 Uiso 1 1 calc R . .
H44E H 0.3156 -0.0978 0.7172 0.068 Uiso 1 1 calc R . .
H44F H 0.3604 -0.1289 0.7908 0.068 Uiso 1 1 calc R . .
B1 B 0.3994(4) 0.8551(5) 0.5893(5) 0.029(2) Uani 1 1 d . . .
F1 F 0.3279(2) 0.8706(3) 0.5669(2) 0.0606(14) Uani 1 1 d . . .
F2 F 0.4181(2) 0.8389(3) 0.5356(2) 0.0583(14) Uani 1 1 d . . .
F3 F 0.4145(2) 0.7894(3) 0.6311(2) 0.0501(13) Uani 1 1 d . . .
F4 F 0.4382(3) 0.9192(3) 0.6245(2) 0.0576(14) Uani 1 1 d . . .
B2 B 0.9109(5) 0.8868(6) 0.5924(5) 0.035(2) Uani 1 1 d . . .
F5 F 0.9198(2) 0.9575(2) 0.6270(3) 0.0541(14) Uani 1 1 d . . .
F6 F 0.9303(2) 0.8962(3) 0.5368(2) 0.0481(12) Uani 1 1 d . . .
F7 F 0.9530(2) 0.8297(3) 0.6339(2) 0.0506(12) Uani 1 1 d . . .
F8 F 0.8403(2) 0.8641(3) 0.5707(2) 0.0611(14) Uani 1 1 d . . .
B3 B 0.9115(5) 0.1528(6) 0.1004(5) 0.038(3) Uani 1 1 d . . .
F9 F 0.9604(3) 0.1010(3) 0.1398(3) 0.0822(18) Uani 1 1 d . . .
F10 F 0.8480(3) 0.1189(4) 0.0728(3) 0.103(2) Uani 1 1 d . . .
F11 F 0.9344(2) 0.1802(3) 0.0512(2) 0.0636(15) Uani 1 1 d . . .
F12 F 0.9095(3) 0.2163(3) 0.1395(3) 0.0817(18) Uani 1 1 d . . .
B4 B 0.4014(5) 0.0892(6) 0.0957(5) 0.037(2) Uani 1 1 d . . .
F13 F 0.4025(3) 0.0324(3) 0.1427(3) 0.0683(16) Uani 1 1 d . . .
F14 F 0.4275(2) 0.0579(3) 0.0505(2) 0.0611(14) Uani 1 1 d . . .
F15 F 0.4439(3) 0.1504(3) 0.1311(3) 0.0823(18) Uani 1 1 d . . .
F16 F 0.3339(3) 0.1143(4) 0.0641(3) 0.094(2) Uani 1 1 d . . .
O1S O 0.0571(2) 0.7688(3) 0.5761(2) 0.0483(13) Uani 1 1 d D . .
H1S H 0.0237 0.7802 0.5885 0.073 Uiso 1 1 calc R . .
C1S C 0.0300(3) 0.7563(4) 0.5054(3) 0.041(2) Uani 1 1 d D . .
H1SA H 0.0682 0.7350 0.4921 0.049 Uiso 1 1 calc R . .
H1SB H 0.0150 0.8077 0.4825 0.049 Uiso 1 1 calc R . .
C2S C -0.0319(3) 0.6996(4) 0.4826(4) 0.043(2) Uani 1 1 d D . .
H2SA H -0.0489 0.6937 0.4340 0.065 Uiso 1 1 calc R . .
H2SB H -0.0700 0.7204 0.4953 0.065 Uiso 1 1 calc R . .
H2SC H -0.0169 0.6479 0.5037 0.065 Uiso 1 1 calc R . .
O2S O 0.5519(5) 0.9727(7) 0.5833(5) 0.0497(18) Uani 0.50 1 d PD A -1
H2SD H 0.5950 0.9821 0.6040 0.075 Uiso 0.50 1 calc PR A -1
C3S C 0.5360(13) 0.9787(19) 0.5134(11) 0.062(7) Uani 0.50 1 d PD A -1
H3SA H 0.5277 0.9251 0.4935 0.074 Uiso 0.50 1 calc PR A -1
H3SB H 0.5770 1.0017 0.5057 0.074 Uiso 0.50 1 calc PR A -1
C4S C 0.4718(10) 1.0293(15) 0.4793(10) 0.026(4) Uani 0.50 1 d PD A -1
H4SA H 0.4613 1.0300 0.4311 0.039 Uiso 0.50 1 calc PR A -1
H4SB H 0.4809 1.0834 0.4968 0.039 Uiso 0.50 1 calc PR A -1
H4SC H 0.4313 1.0075 0.4878 0.039 Uiso 0.50 1 calc PR A -1
O3S O 0.0062(5) 0.0987(6) -0.0182(5) 0.0497(18) Uani 0.50 1 d PD B -1
H3SC H -0.0083 0.1299 0.0043 0.075 Uiso 0.50 1 calc PR B -1
C5S C 0.0330(11) 0.0293(13) 0.0192(11) 0.062(7) Uani 0.50 1 d PD B -1
H5SA H 0.0534 0.0416 0.0675 0.074 Uiso 0.50 1 calc PR B -1
H5SB H 0.0703 0.0055 0.0060 0.074 Uiso 0.50 1 calc PR B -1
C6S C -0.0293(9) -0.0275(11) 0.0042(8) 0.026(4) Uani 0.50 1 d PD B -1
H6SA H -0.0117 -0.0818 0.0143 0.039 Uiso 0.50 1 calc PR B -1
H6SB H -0.0597 -0.0235 -0.0430 0.039 Uiso 0.50 1 calc PR B -1
H6SC H -0.0565 -0.0136 0.0318 0.039 Uiso 0.50 1 calc PR B -1

loop_
_atom_site_aniso_label
_atom_site_aniso_U_11
_atom_site_aniso_U_22
_atom_site_aniso_U_33
_atom_site_aniso_U_23
_atom_site_aniso_U_13
_atom_site_aniso_U_12
Pd1 0.0123(2) 0.0156(3) 0.0129(3) 0.00025(18) 0.0048(2) -0.0002(2)
P1 0.0198(10) 0.0175(9) 0.0156(10) -0.0008(7) 0.0074(8) -0.0024(7)
P2 0.0155(9) 0.0195(10) 0.0184(10) 0.0000(8) 0.0060(8) 0.0015(7)
P3 0.0187(10) 0.0210(9) 0.0144(10) 0.0008(7) 0.0064(8) -0.0007(7)
P4 0.0186(9) 0.0160(9) 0.0182(10) -0.0016(8) 0.0078(7) -0.0017(7)
C1 0.026(4) 0.039(4) 0.013(4) -0.003(3) 0.012(3) -0.002(3)
C2 0.033(4) 0.058(5) 0.031(5) -0.002(4) 0.018(4) -0.001(4)
C3 0.031(4) 0.028(4) 0.016(4) -0.005(3) 0.015(3) -0.010(3)
C4 0.046(5) 0.026(4) 0.042(5) -0.003(4) 0.015(4) -0.006(3)
C5 0.027(4) 0.031(4) 0.012(4) 0.003(3) 0.004(3) 0.001(3)
C6 0.041(4) 0.027(4) 0.022(4) 0.007(3) 0.016(3) 0.010(3)
C7 0.024(4) 0.044(5) 0.019(4) 0.001(3) 0.005(3) 0.005(3)
C8 0.018(3) 0.026(4) 0.025(4) -0.007(3) 0.008(3) -0.008(3)
C9 0.022(4) 0.053(5) 0.047(5) -0.014(4) 0.015(3) -0.015(3)
C10 0.025(3) 0.025(4) 0.019(4) 0.000(3) 0.008(3) 0.000(3)
C11 0.059(5) 0.027(5) 0.046(5) -0.006(4) 0.025(4) 0.004(4)
C12 0.019(4) 0.052(5) 0.022(4) 0.009(3) 0.011(3) 0.001(3)
C13 0.034(4) 0.067(5) 0.025(4) 0.004(4) 0.016(3) -0.007(4)
C14 0.024(4) 0.020(4) 0.020(4) 0.001(3) 0.010(3) 0.002(3)
C15 0.056(5) 0.027(4) 0.045(5) 0.000(4) 0.022(4) -0.003(4)
C16 0.024(4) 0.027(4) 0.015(4) -0.001(3) 0.009(3) -0.002(3)
C17 0.044(4) 0.030(4) 0.036(5) -0.019(4) 0.023(4) -0.012(3)
C18 0.025(4) 0.032(4) 0.018(4) -0.007(3) 0.006(3) -0.014(3)
C19 0.021(3) 0.027(4) 0.026(4) -0.002(3) 0.006(3) 0.001(3)
C20 0.044(4) 0.027(4) 0.054(5) 0.010(4) 0.027(4) 0.014(3)
C21 0.034(4) 0.021(4) 0.028(4) 0.001(3) 0.013(3) -0.013(3)
C22 0.079(6) 0.032(5) 0.056(6) 0.014(4) 0.043(5) 0.012(4)
Pd2 0.0120(2) 0.0157(3) 0.0136(3) 0.00034(18) 0.0050(2) 0.00014(19)
P5 0.0154(9) 0.0219(9) 0.0173(10) 0.0007(8) 0.0065(8) 0.0013(7)
P6 0.0158(9) 0.0177(9) 0.0170(10) -0.0002(7) 0.0054(7) -0.0004(7)
P7 0.0180(9) 0.0194(9) 0.0168(10) 0.0002(8) 0.0077(7) -0.0015(7)
P8 0.0147(9) 0.0172(10) 0.0179(10) -0.0014(7) 0.0046(7) 0.0014(6)
C23 0.022(4) 0.040(4) 0.021(4) 0.000(3) 0.011(3) 0.001(3)
C24 0.028(4) 0.072(5) 0.020(4) 0.013(4) 0.011(3) 0.004(4)
C25 0.024(4) 0.018(4) 0.022(4) 0.005(3) 0.008(3) 0.003(3)
C26 0.044(4) 0.028(4) 0.042(5) -0.005(4) 0.011(4) -0.006(3)
C27 0.030(4) 0.024(4) 0.019(4) -0.013(3) 0.007(3) 0.003(3)
C28 0.052(5) 0.020(4) 0.036(5) -0.013(3) 0.025(4) -0.014(3)
C29 0.020(4) 0.037(4) 0.022(4) -0.003(3) 0.004(3) -0.010(3)
C30 0.013(3) 0.030(4) 0.031(4) 0.001(3) 0.011(3) 0.007(3)
C31 0.035(4) 0.026(4) 0.045(5) 0.004(3) 0.022(3) 0.010(3)
C32 0.026(4) 0.019(4) 0.025(4) 0.002(3) 0.011(3) 0.002(3)
C33 0.064(5) 0.026(4) 0.060(6) 0.016(4) 0.038(5) 0.009(4)
C34 0.016(3) 0.029(4) 0.027(4) 0.002(3) 0.011(3) -0.005(3)
C35 0.036(4) 0.051(5) 0.030(4) -0.015(4) 0.020(3) -0.006(3)
C36 0.019(4) 0.020(4) 0.034(4) -0.009(3) 0.012(3) -0.003(3)
C37 0.042(4) 0.024(4) 0.046(5) 0.000(4) 0.018(4) -0.003(3)
C38 0.030(4) 0.022(4) 0.022(4) 0.002(3) 0.015(3) 0.000(3)
C39 0.031(4) 0.029(4) 0.018(4) 0.012(3) 0.006(3) 0.007(3)
C40 0.016(3) 0.035(4) 0.018(4) 0.007(3) 0.002(3) 0.012(3)
C41 0.035(4) 0.014(3) 0.028(4) -0.004(3) 0.014(3) -0.001(3)
C42 0.027(4) 0.037(4) 0.046(5) -0.006(3) 0.015(3) -0.009(3)
C43 0.025(4) 0.024(4) 0.025(4) 0.001(3) 0.012(3) 0.013(3)
C44 0.057(5) 0.021(4) 0.065(6) -0.015(4) 0.031(5) -0.005(4)
B1 0.022(4) 0.030(5) 0.032(5) -0.007(4) 0.004(4) 0.004(3)
F1 0.035(3) 0.079(3) 0.067(4) 0.009(3) 0.018(2) 0.028(2)
F2 0.048(3) 0.088(4) 0.043(3) -0.021(3) 0.021(2) 0.001(2)
F3 0.047(3) 0.041(3) 0.057(3) 0.008(2) 0.014(2) 0.010(2)
F4 0.077(3) 0.045(3) 0.052(3) -0.013(2) 0.025(3) -0.014(2)
B2 0.030(5) 0.036(5) 0.036(6) 0.000(4) 0.009(4) -0.010(4)
F5 0.047(3) 0.035(3) 0.080(4) -0.007(3) 0.024(3) -0.002(2)
F6 0.042(2) 0.075(3) 0.026(2) 0.011(2) 0.0114(19) -0.009(2)
F7 0.063(3) 0.043(3) 0.045(3) 0.017(2) 0.020(2) 0.014(2)
F8 0.033(3) 0.089(4) 0.057(3) -0.001(3) 0.010(2) -0.023(2)
B3 0.038(6) 0.044(6) 0.031(6) 0.010(5) 0.012(4) -0.003(4)
F9 0.088(4) 0.082(4) 0.066(4) 0.026(3) 0.017(3) 0.023(3)
F10 0.053(3) 0.162(6) 0.078(4) 0.001(4) 0.006(3) -0.070(4)
F11 0.059(3) 0.089(4) 0.050(3) 0.020(3) 0.028(2) -0.002(3)
F12 0.087(4) 0.072(4) 0.100(5) -0.016(3) 0.051(4) -0.009(3)
B4 0.039(5) 0.041(6) 0.027(6) -0.002(5) 0.008(4) 0.005(4)
F13 0.097(4) 0.053(3) 0.068(4) 0.008(3) 0.047(3) 0.005(3)
F14 0.057(3) 0.079(4) 0.055(3) -0.028(3) 0.029(2) 0.001(2)
F15 0.123(5) 0.073(4) 0.064(4) -0.034(3) 0.048(3) -0.046(3)
F16 0.064(4) 0.145(5) 0.054(4) -0.014(4) 0.000(3) 0.057(3)
O1S 0.040(3) 0.060(3) 0.040(3) 0.006(3) 0.008(2) 0.001(2)
C1S 0.040(5) 0.052(5) 0.032(5) 0.016(4) 0.016(3) -0.003(3)
C2S 0.045(4) 0.037(5) 0.038(5) 0.016(4) 0.004(4) 0.000(3)
O2S 0.051(4) 0.052(5) 0.046(5) 0.001(4) 0.017(4) 0.006(4)
C3S 0.075(13) 0.050(12) 0.088(16) 0.038(9) 0.062(12) 0.019(8)
C4S 0.025(7) 0.027(8) 0.025(6) 0.008(5) 0.009(5) -0.002(5)
O3S 0.051(4) 0.052(5) 0.046(5) 0.001(4) 0.017(4) 0.006(4)
C5S 0.075(13) 0.050(12) 0.088(16) 0.038(9) 0.062(12) 0.019(8)
C6S 0.025(7) 0.027(8) 0.025(6) 0.008(5) 0.009(5) -0.002(5)

loop_
_atom_type_symbol
_atom_type_description
_atom_type_scat_dispersion_real
_atom_type_scat_dispersion_imag
_atom_type_scat_source
C C 0.0033 0.0016 'International Tables Vol C Tables 4.2.6.8 and 6.1.1.4'
H H 0.0000 0.0000 'International Tables Vol C Tables 4.2.6.8 and 6.1.1.4'
B B 0.0013 0.0007 'International Tables Vol C Tables 4.2.6.8 and 6.1.1.4'
F F 0.0171 0.0103 'International Tables Vol C Tables 4.2.6.8 and 6.1.1.4'
O O 0.0106 0.0060 'International Tables Vol C Tables 4.2.6.8 and 6.1.1.4'
P P 0.1023 0.0942 'International Tables Vol C Tables 4.2.6.8 and 6.1.1.4'
Pd Pd -0.9988 1.0072 'International Tables Vol C Tables 4.2.6.8 and 6.1.1.4'

loop_
_geom_angle_atom_site_label_1
_geom_angle_atom_site_label_2
_geom_angle_atom_site_label_3
_geom_angle
P2 Pd1 P1 86.51(6)
P2 Pd1 P4 163.64(7)
P1 Pd1 P4 95.04(6)
P2 Pd1 P3 94.96(6)
P1 Pd1 P3 165.19(8)
P4 Pd1 P3 87.70(6)
C5 P1 C3 105.1(3)
C5 P1 C1 103.4(3)
C3 P1 C1 102.1(3)
C5 P1 Pd1 113.9(2)
C3 P1 Pd1 109.4(2)
C1 P1 Pd1 121.3(2)
C8 P2 C10 105.4(3)
C8 P2 C7 105.2(3)
C10 P2 C7 101.3(3)
C8 P2 Pd1 116.14(19)
C10 P2 Pd1 113.2(2)
C7 P2 Pd1 114.1(2)
C16 P3 C14 105.5(3)
C16 P3 C12 101.4(3)
C14 P3 C12 102.7(3)
C16 P3 Pd1 116.7(2)
C14 P3 Pd1 105.8(2)
C12 P3 Pd1 122.9(2)
C18 P4 C19 104.0(3)
C18 P4 C21 101.8(3)
C19 P4 C21 102.1(3)
C18 P4 Pd1 115.3(2)
C19 P4 Pd1 121.2(2)
C21 P4 Pd1 110.1(2)
C2 C1 P1 115.2(4)
C4 C3 P1 113.4(5)
C6 C5 P1 114.9(5)
C7 C6 C5 114.1(6)
C6 C7 P2 113.2(5)
C9 C8 P2 115.6(4)
C11 C10 P2 114.6(5)
C13 C12 P3 114.3(4)
C15 C14 P3 112.6(5)
C17 C16 P3 116.8(5)
C18 C17 C16 113.9(6)
C17 C18 P4 115.0(5)
C20 C19 P4 117.2(4)
C22 C21 P4 116.6(5)
P6 Pd2 P7 94.91(6)
P6 Pd2 P8 164.53(7)
P7 Pd2 P8 85.99(6)
P6 Pd2 P5 87.72(6)
P7 Pd2 P5 165.46(8)
P8 Pd2 P5 95.29(6)
C25 P5 C27 105.4(3)
C25 P5 C23 103.4(3)
C27 P5 C23 100.7(3)
C25 P5 Pd2 105.3(2)
C27 P5 Pd2 117.6(2)
C23 P5 Pd2 122.6(2)
C32 P6 C29 103.9(3)
C32 P6 C30 102.6(3)
C29 P6 C30 102.3(3)
C32 P6 Pd2 108.7(2)
C29 P6 Pd2 115.6(2)
C30 P6 Pd2 121.6(2)
C36 P7 C38 105.8(3)
C36 P7 C34 101.8(3)
C38 P7 C34 103.0(3)
C36 P7 Pd2 108.9(2)
C38 P7 Pd2 113.9(2)
C34 P7 Pd2 121.8(2)
C40 P8 C41 105.9(3)
C40 P8 C43 101.3(3)
C41 P8 C43 105.4(3)
C40 P8 Pd2 114.7(2)
C41 P8 Pd2 115.5(2)
C43 P8 Pd2 112.6(2)
C24 C23 P5 115.2(4)
C26 C25 P5 112.8(5)
C28 C27 P5 116.2(5)
C29 C28 C27 113.8(6)
C28 C29 P6 114.4(5)
C31 C30 P6 116.8(4)
C33 C32 P6 117.8(5)
C35 C34 P7 114.3(4)
C37 C36 P7 114.4(5)
C39 C38 P7 114.0(5)
C38 C39 C40 114.1(6)
C39 C40 P8 112.0(5)
C42 C41 P8 115.1(4)
C44 C43 P8 115.2(5)
F2 B1 F1 109.2(7)
F2 B1 F3 108.9(7)
F1 B1 F3 109.3(7)
F2 B1 F4 109.7(7)
F1 B1 F4 110.9(7)
F3 B1 F4 108.9(7)
F7 B2 F5 109.2(7)
F7 B2 F8 110.1(7)
F5 B2 F8 109.4(7)
F7 B2 F6 109.1(7)
F5 B2 F6 109.9(7)
F8 B2 F6 109.1(7)
F10 B3 F9 111.5(8)
F10 B3 F12 111.4(9)
F9 B3 F12 107.6(8)
F10 B3 F11 110.2(8)
F9 B3 F11 108.4(8)
F12 B3 F11 107.6(8)
F16 B4 F14 110.5(8)
F16 B4 F15 110.7(8)
F14 B4 F15 110.6(8)
F16 B4 F13 108.8(8)
F14 B4 F13 110.2(7)
F15 B4 F13 106.1(8)
O1S C1S C2S 112.7(6)
O2S C3S C4S 111.9(14)
O3S C5S C6S 106.6(12)

loop_
_geom_bond_atom_site_label_1
_geom_bond_atom_site_label_2
_geom_bond_distance
Pd1 P2 2.3561(17)
Pd1 P1 2.360(2)
Pd1 P4 2.3672(17)
Pd1 P3 2.372(2)
P1 C5 1.826(6)
P1 C3 1.835(6)
P1 C1 1.835(6)
P2 C8 1.821(6)
P2 C10 1.829(6)
P2 C7 1.849(7)
P3 C16 1.819(7)
P3 C14 1.830(6)
P3 C12 1.836(6)
P4 C18 1.829(7)
P4 C19 1.833(6)
P4 C21 1.837(6)
C1 C2 1.530(9)
C3 C4 1.533(9)
C5 C6 1.523(9)
C6 C7 1.520(9)
C8 C9 1.538(7)
C10 C11 1.528(8)
C12 C13 1.532(9)
C14 C15 1.519(9)
C16 C17 1.538(9)
C17 C18 1.527(9)
C19 C20 1.524(8)
C21 C22 1.493(8)
Pd2 P6 2.3610(17)
Pd2 P7 2.366(2)
Pd2 P8 2.3686(17)
Pd2 P5 2.373(2)
P5 C25 1.829(6)
P5 C27 1.834(6)
P5 C23 1.834(6)
P6 C32 1.821(6)
P6 C29 1.828(7)
P6 C30 1.833(5)
P7 C36 1.827(6)
P7 C38 1.828(6)
P7 C34 1.840(6)
P8 C40 1.830(6)
P8 C41 1.831(6)
P8 C43 1.840(6)
C23 C24 1.528(9)
C25 C26 1.533(9)
C27 C28 1.523(8)
C28 C29 1.522(9)
C30 C31 1.517(8)
C32 C33 1.515(8)
C34 C35 1.537(9)
C36 C37 1.516(9)
C38 C39 1.530(8)
C39 C40 1.546(9)
C41 C42 1.521(7)
C43 C44 1.508(8)
B1 F2 1.374(10)
B1 F1 1.381(9)
B1 F3 1.391(10)
B1 F4 1.391(9)
B2 F7 1.379(10)
B2 F5 1.384(10)
B2 F8 1.394(9)
B2 F6 1.403(10)
B3 F10 1.338(10)
B3 F9 1.362(10)
B3 F12 1.374(11)
B3 F11 1.387(10)
B4 F16 1.358(10)
B4 F14 1.376(10)
B4 F15 1.383(10)
B4 F13 1.390(11)
O1S C1S 1.432(7)
C1S C2S 1.514(8)
O2S C3S 1.423(18)
C3S C4S 1.510(12)
O3S C5S 1.415(17)
C5S C6S 1.528(12)
